data_4103885
loop_
_publ_author_name
'Yu-hong Lam'
'Paul Ha-Yeon Cheong'
'Jos\'e M. Blasco Mata'
'Steven J. Stanway'
'V\'eronique Gouverneur'
'K. N. Houk'

_publ_section_title
;
 Diels-Alder Exo Selectivity in Terminal-Substituted Dienes and
 Dienophiles: Experimental Discoveries and Computational Explanations
;
_journal_name_full 'Journal of the American Chemical Society'
_journal_page_first 1947
_journal_page_last 1957
_journal_paper_doi 10.1021/ja8079548
_journal_volume 131
_journal_year 2009
_chemical_absolute_configuration syn
_chemical_compound_source
;
synthesis as described
;
_chemical_formula_moiety ' C29 H37 N O3 Si '
_chemical_formula_sum 'C29 H37 N O3 Si'
_chemical_formula_weight 475.70
_chemical_name_systematic
; 
? 
;
_space_group_IT_number 19
_symmetry_cell_setting orthorhombic
_symmetry_space_group_name_Hall 'P 2ac 2ab'
_symmetry_space_group_name_H-M 'P 21 21 21'
_atom_sites_solution_hydrogens geom
_atom_sites_solution_primary direct
_cell_angle_alpha 90
_cell_angle_beta 90
_cell_angle_gamma 90
_cell_formula_units_Z 4
_cell_length_a 6.3906(2)
_cell_length_b 10.7093(2)
_cell_length_c 39.9227(6)
_cell_measurement_reflns_used 15497
_cell_measurement_temperature 150
_cell_measurement_theta_max 28
_cell_measurement_theta_min 5
_cell_volume 2732.26(11)
_computing_cell_refinement
; 
KappaCCD software 'DENZO' (Otwinowski & Minor, 1996) 
;
_computing_data_collection
; 
KappaCCD software 'Collect' (Nonius, 2000) 
;
_computing_data_reduction
; 
KappaCCD software 'DENZO' (Otwinowski & Minor, 1996) 
;
_computing_publication_material
; 
CRYSTALS (Watkin et al, 2001) 
;
_computing_structure_refinement
; 
CRYSTALS (Watkin et al, 2001) 
;
_computing_structure_solution 'SIR92 (Giacovazzo et al, 1992)'
_diffrn_ambient_temperature 150
_diffrn_measured_fraction_theta_full 0.989
_diffrn_measured_fraction_theta_max 0.989
_diffrn_measurement_device_type
; 
Nonius KappaCCD 
;
_diffrn_measurement_method \w
_diffrn_radiation_monochromator graphite
_diffrn_radiation_type 'Mo K\a'
_diffrn_radiation_wavelength 0.71073
_diffrn_reflns_av_R_equivalents 0.041
_diffrn_reflns_limit_h_max 8
_diffrn_reflns_limit_h_min -8
_diffrn_reflns_limit_k_max 13
_diffrn_reflns_limit_k_min -13
_diffrn_reflns_limit_l_max 51
_diffrn_reflns_limit_l_min -51
_diffrn_reflns_number 15497
_diffrn_reflns_theta_full 27.477
_diffrn_reflns_theta_max 27.477
_diffrn_reflns_theta_min 5.107
_diffrn_standards_decay_% 0.00
_diffrn_standards_interval_count 0
_diffrn_standards_interval_time 0
_diffrn_standards_number 0
_exptl_absorpt_coefficient_mu 0.115
_exptl_absorpt_correction_T_max 1.00
_exptl_absorpt_correction_T_min 0.96
_exptl_absorpt_correction_type multi-scan
_exptl_absorpt_process_details
; 
 Denzo/Scalepack (Otwinowski & Minor, 1996) 
;
_exptl_crystal_colour ' colourless '
_exptl_crystal_density_diffrn 1.156
_exptl_crystal_description ' fragment '
_exptl_crystal_F_000 1024
_exptl_crystal_size_max 0.36
_exptl_crystal_size_mid 0.08
_exptl_crystal_size_min 0.04
_exptl_crystal_thermal_history
; 
The material was crystallised at ambient temperature. A suitable crystal 
was cooled rapidly to 150K for single-crystal X-ray diffraction analysis. 
;
_refine_diff_density_max 0.38
_refine_diff_density_min -0.31
_refine_ls_abs_structure_details 'Flack, 2080 Friedel-pairs'
_refine_ls_abs_structure_Flack -0.06(13)
_refine_ls_extinction_method None
_refine_ls_goodness_of_fit_ref 1.0945
_refine_ls_hydrogen_treatment noref
_refine_ls_matrix_type full
_refine_ls_number_parameters 308
_refine_ls_number_reflns 4069
_refine_ls_number_restraints 0
_refine_ls_R_factor_all 0.0606
_refine_ls_R_factor_gt 0.0377
_refine_ls_shift/su_max 0.004375
_refine_ls_structure_factor_coef F
_refine_ls_weighting_details
;
 Method, part 1, Chebychev polynomial, (Watkin, 1994, Prince, 1982) 
 [weight] = 1.0/[A~0~*T~0~(x)+A~1~*T~1~(x) ... +A~n-1~]*T~n-1~(x)] 
 where A~i~ are the Chebychev coefficients listed below and x= Fcalc/Fmax 
 Method = Robust Weighting (Prince, 1982) 
 W = [weight] * [1-(deltaF/6*sigmaF)^2^]^2^ 
 A~i~ are: 
 0.519 0.128 0.274 
;
_refine_ls_weighting_scheme calc
_refine_ls_wR_factor_all 0.0592
_refine_ls_wR_factor_gt 0.0411
_refine_ls_wR_factor_ref 0.0411
_reflns_limit_h_max 8
_reflns_limit_h_min -8
_reflns_limit_k_max 13
_reflns_limit_k_min 0
_reflns_limit_l_max 51
_reflns_limit_l_min 0
_reflns_number_gt 4069
_reflns_number_total 5615
_reflns_threshold_expression I>3.00u(I)
_cod_data_source_file ja8079548_si_002.cif
_cod_data_source_block arc1464
_cod_original_sg_symbol_H-M 'P 21 21 21 '
_cod_original_formula_sum ' C29 H37 N O3 Si '
_cod_database_code 4103885

loop_
_symmetry_equiv_pos_as_xyz
x,y,z
x+1/2,-y+1/2,-z
-x,y+1/2,-z+1/2
-x+1/2,-y,z+1/2

loop_
_atom_site_label
_atom_site_type_symbol
_atom_site_fract_x
_atom_site_fract_y
_atom_site_fract_z
_atom_site_U_iso_or_equiv
_atom_site_occupancy
_atom_site_adp_type
C1 C 0.3990(3) 0.61614(16) 0.36475(4) 0.0297 1.0000 Uani
C2 C 0.4187(3) 0.73354(17) 0.34210(5) 0.0313 1.0000 Uani
C3 C 0.2167(3) 0.74807(18) 0.32149(5) 0.0328 1.0000 Uani
C4 C 0.1528(3) 0.62602(19) 0.30526(5) 0.0350 1.0000 Uani
C5 C 0.2337(4) 0.51694(19) 0.31490(5) 0.0379 1.0000 Uani
C6 C 0.3938(3) 0.49905(18) 0.34214(5) 0.0342 1.0000 Uani
C7 C 0.5812(3) 0.60644(17) 0.38851(5) 0.0326 1.0000 Uani
O1 O 0.7497(2) 0.56376(15) 0.38017(4) 0.0440 1.0000 Uani
N1 N 0.5601(2) 0.64981(16) 0.42145(4) 0.0339 1.0000 Uani
C8 C 0.3930(3) 0.71379(19) 0.43581(5) 0.0346 1.0000 Uani
O2 O 0.2176(2) 0.72496(15) 0.42602(4) 0.0445 1.0000 Uani
O3 O 0.4591(2) 0.76611(15) 0.46458(4) 0.0458 1.0000 Uani
C9 C 0.6811(4) 0.7472(2) 0.46925(6) 0.0513 1.0000 Uani
C10 C 0.7410(3) 0.6461(2) 0.44435(5) 0.0437 1.0000 Uani
C11 C 0.7722(3) 0.5162(2) 0.45989(6) 0.0480 1.0000 Uani
C12 C 0.5922(3) 0.46841(19) 0.48053(6) 0.0407 1.0000 Uani
C13 C 0.5858(4) 0.48721(19) 0.51513(6) 0.0444 1.0000 Uani
C14 C 0.4184(4) 0.4437(2) 0.53406(6) 0.0493 1.0000 Uani
C15 C 0.2562(4) 0.3790(2) 0.51889(7) 0.0541 1.0000 Uani
C16 C 0.2626(4) 0.3584(2) 0.48471(7) 0.0532 1.0000 Uani
C17 C 0.4276(4) 0.40323(19) 0.46560(6) 0.0455 1.0000 Uani
C18 C 0.4759(3) 0.85263(19) 0.36110(5) 0.0370 1.0000 Uani
C19 C 0.0353(3) 0.8025(2) 0.34199(5) 0.0381 1.0000 Uani
C20 C -0.0014(4) 0.6334(2) 0.27669(5) 0.0427 1.0000 Uani
Si1 Si 0.11914(11) 0.63692(5) 0.233830(15) 0.0464 1.0000 Uani
C21 C -0.0986(5) 0.6376(3) 0.20250(6) 0.0710 1.0000 Uani
C22 C 0.2853(5) 0.4960(2) 0.22781(6) 0.0620 1.0000 Uani
C23 C 0.2867(5) 0.7782(2) 0.22915(7) 0.0656 1.0000 Uani
C24 C 0.3552(3) 0.38143(17) 0.36253(5) 0.0339 1.0000 Uani
C25 C 0.1594(3) 0.35913(19) 0.37669(5) 0.0382 1.0000 Uani
C26 C 0.1242(4) 0.2509(2) 0.39540(5) 0.0434 1.0000 Uani
C27 C 0.2824(4) 0.16391(19) 0.39954(6) 0.0453 1.0000 Uani
C28 C 0.4761(4) 0.18589(19) 0.38565(6) 0.0444 1.0000 Uani
C29 C 0.5134(3) 0.29414(19) 0.36719(5) 0.0396 1.0000 Uani
H11 H 0.2677 0.6228 0.3783 0.0356 1.0000 Uiso
H21 H 0.5398 0.7201 0.3266 0.0375 1.0000 Uiso
H31 H 0.2497 0.8096 0.3034 0.0394 1.0000 Uiso
H51 H 0.1837 0.4404 0.3030 0.0455 1.0000 Uiso
H61 H 0.5336 0.4879 0.3313 0.0410 1.0000 Uiso
H91 H 0.7110 0.7193 0.4927 0.0616 1.0000 Uiso
H92 H 0.7597 0.8260 0.4645 0.0616 1.0000 Uiso
H101 H 0.8800 0.6612 0.4336 0.0525 1.0000 Uiso
H111 H 0.8986 0.5198 0.4746 0.0576 1.0000 Uiso
H112 H 0.7971 0.4556 0.4413 0.0576 1.0000 Uiso
H131 H 0.7030 0.5325 0.5264 0.0532 1.0000 Uiso
H141 H 0.4151 0.4591 0.5588 0.0591 1.0000 Uiso
H151 H 0.1359 0.3476 0.5325 0.0650 1.0000 Uiso
H161 H 0.1471 0.3107 0.4737 0.0638 1.0000 Uiso
H171 H 0.4286 0.3887 0.4409 0.0546 1.0000 Uiso
H181 H 0.4858 0.9239 0.3450 0.0444 1.0000 Uiso
H182 H 0.3655 0.8709 0.3782 0.0444 1.0000 Uiso
H183 H 0.6136 0.8410 0.3726 0.0444 1.0000 Uiso
H191 H -0.0916 0.8100 0.3275 0.0457 1.0000 Uiso
H192 H 0.0752 0.8870 0.3506 0.0457 1.0000 Uiso
H193 H 0.0039 0.7462 0.3613 0.0457 1.0000 Uiso
H201 H -0.0862 0.7112 0.2796 0.0512 1.0000 Uiso
H202 H -0.0954 0.5589 0.2780 0.0512 1.0000 Uiso
H211 H -0.0388 0.6394 0.1794 0.0852 1.0000 Uiso
H212 H -0.1881 0.7130 0.2060 0.0852 1.0000 Uiso
H213 H -0.1854 0.5606 0.2053 0.0852 1.0000 Uiso
H221 H 0.3494 0.4980 0.2050 0.0744 1.0000 Uiso
H222 H 0.3985 0.4949 0.2451 0.0744 1.0000 Uiso
H223 H 0.1973 0.4193 0.2301 0.0744 1.0000 Uiso
H231 H 0.3501 0.7791 0.2063 0.0788 1.0000 Uiso
H232 H 0.4004 0.7764 0.2464 0.0788 1.0000 Uiso
H233 H 0.1995 0.8548 0.2323 0.0788 1.0000 Uiso
H251 H 0.0436 0.4208 0.3734 0.0458 1.0000 Uiso
H261 H -0.0159 0.2362 0.4059 0.0520 1.0000 Uiso
H271 H 0.2562 0.0856 0.4125 0.0543 1.0000 Uiso
H281 H 0.5911 0.1237 0.3888 0.0533 1.0000 Uiso
H291 H 0.6549 0.3090 0.3572 0.0476 1.0000 Uiso

loop_
_atom_site_aniso_label
_atom_site_aniso_U_11
_atom_site_aniso_U_22
_atom_site_aniso_U_33
_atom_site_aniso_U_23
_atom_site_aniso_U_13
_atom_site_aniso_U_12
C1 0.0301(9) 0.0274(9) 0.0316(9) -0.0007(7) 0.0042(8) 0.0023(8)
C2 0.0323(10) 0.0273(9) 0.0341(9) -0.0008(8) 0.0066(9) 0.0019(8)
C3 0.0402(11) 0.0271(9) 0.0312(9) 0.0036(8) 0.0052(9) 0.0007(8)
C4 0.0393(11) 0.0327(10) 0.0329(9) 0.0020(8) 0.0053(8) -0.0017(9)
C5 0.0505(13) 0.0302(10) 0.0331(10) -0.0006(8) -0.0005(10) -0.0015(9)
C6 0.0393(11) 0.0286(9) 0.0345(9) -0.0014(8) 0.0081(9) 0.0020(9)
C7 0.0306(10) 0.0293(9) 0.0380(10) 0.0026(8) 0.0070(8) -0.0004(8)
O1 0.0320(8) 0.0467(8) 0.0533(9) -0.0013(7) 0.0073(7) 0.0065(7)
N1 0.0249(8) 0.0401(9) 0.0366(8) 0.0022(8) -0.0002(7) -0.0027(7)
C8 0.0326(11) 0.0403(11) 0.0310(9) -0.0001(8) 0.0054(9) -0.0054(9)
O2 0.0292(8) 0.0626(10) 0.0416(8) -0.0066(7) 0.0051(7) 0.0026(7)
O3 0.0485(9) 0.0525(9) 0.0365(7) -0.0066(7) 0.0003(7) -0.0066(7)
C9 0.0510(14) 0.0479(13) 0.0550(14) 0.0022(11) -0.0170(11) -0.0164(11)
C10 0.0276(10) 0.0549(13) 0.0487(12) 0.0053(11) -0.0076(9) -0.0095(10)
C11 0.0324(11) 0.0580(14) 0.0535(13) 0.0033(11) -0.0083(11) 0.0095(11)
C12 0.0363(11) 0.0340(10) 0.0520(12) 0.0060(9) -0.0082(10) 0.0079(9)
C13 0.0474(13) 0.0345(10) 0.0512(13) 0.0054(9) -0.0118(11) 0.0032(10)
C14 0.0613(15) 0.0352(11) 0.0514(13) 0.0091(10) -0.0030(12) 0.0035(11)
C15 0.0535(14) 0.0356(12) 0.0732(16) 0.0169(12) -0.0004(13) -0.0002(11)
C16 0.0491(13) 0.0327(11) 0.0778(17) 0.0043(12) -0.0146(13) -0.0053(11)
C17 0.0510(13) 0.0321(11) 0.0535(13) -0.0009(9) -0.0133(11) 0.0047(10)
C18 0.0432(12) 0.0292(9) 0.0387(10) 0.0008(9) 0.0071(9) -0.0038(9)
C19 0.0388(11) 0.0360(10) 0.0395(10) 0.0019(9) 0.0011(10) 0.0060(9)
C20 0.0497(12) 0.0336(10) 0.0448(12) 0.0028(9) -0.0077(10) -0.0048(10)
Si1 0.0694(4) 0.0341(3) 0.0355(3) -0.0002(3) -0.0091(3) -0.0004(3)
C21 0.104(2) 0.0589(15) 0.0504(14) 0.0018(13) -0.0271(16) 0.0015(18)
C22 0.0835(19) 0.0527(14) 0.0496(13) -0.0124(12) -0.0023(14) 0.0100(14)
C23 0.093(2) 0.0529(15) 0.0506(14) 0.0066(13) 0.0101(15) -0.0157(14)
C24 0.0445(11) 0.0277(9) 0.0296(9) -0.0026(8) 0.0003(9) 0.0011(9)
C25 0.0437(12) 0.0299(9) 0.0408(10) -0.0013(9) -0.0015(9) 0.0028(9)
C26 0.0491(13) 0.0360(11) 0.0450(11) 0.0013(9) 0.0037(11) -0.0057(10)
C27 0.0608(15) 0.0274(11) 0.0477(12) 0.0056(9) -0.0029(12) -0.0020(10)
C28 0.0545(14) 0.0281(10) 0.0506(13) 0.0010(9) -0.0045(12) 0.0084(10)
C29 0.0457(12) 0.0322(10) 0.0410(11) -0.0035(9) -0.0019(10) 0.0059(9)

loop_
_atom_type_symbol
_atom_type_scat_dispersion_real
_atom_type_scat_dispersion_imag
_atom_type_scat_Cromer_Mann_a1
_atom_type_scat_Cromer_Mann_b1
_atom_type_scat_Cromer_Mann_a2
_atom_type_scat_Cromer_Mann_b2
_atom_type_scat_Cromer_Mann_a3
_atom_type_scat_Cromer_Mann_b3
_atom_type_scat_Cromer_Mann_a4
_atom_type_scat_Cromer_Mann_b4
_atom_type_scat_Cromer_Mann_c
_atom_type_scat_source
'C   ' 0.0033 0.0016 2.3100 20.8439 1.0200 10.2075 1.5886 0.5687 0.8650 51.6512 0.2156 International_Tables_Vol_IV_Table_2.2B
'H   ' 0.0000 0.0000 0.4930 10.5109 0.3229 26.1257 0.1402 3.1424 0.0408 57.7998 0.0030 International_Tables_Vol_IV_Table_2.2B
'N   ' 0.0061 0.0033 12.2126 0.0057 3.1322 9.8933 2.0125 28.9975 1.1663 0.5826 -11.5290 International_Tables_Vol_IV_Table_2.2B
'O   ' 0.0106 0.0060 3.0485 13.2771 2.2868 5.7011 1.5463 0.3239 0.8670 32.9089 0.2508 International_Tables_Vol_IV_Table_2.2B
'Si  ' 0.0817 0.0704 6.2915 2.4386 3.0353 32.3337 1.9891 0.6785 1.5410 81.6937 1.1407 International_Tables_Vol_IV_Table_2.2B

loop_
_geom_angle_atom_site_label_1
_geom_angle_atom_site_label_2
_geom_angle_atom_site_label_3
_geom_angle
_geom_angle_publ_flag
C2 C1 C6 108.56(15) yes
C2 C1 C7 111.07(15) yes
C6 C1 C7 109.17(15) yes
C2 C1 H11 108.915 no
C6 C1 H11 110.824 no
C7 C1 H11 108.302 no
C1 C2 C3 108.95(15) yes
C1 C2 C18 113.94(15) yes
C3 C2 C18 112.42(15) yes
C1 C2 H21 107.812 no
C3 C2 H21 109.483 no
C18 C2 H21 103.983 no
C2 C3 C4 111.57(16) yes
C2 C3 C19 112.79(16) yes
C4 C3 C19 110.63(16) yes
C2 C3 H31 106.044 no
C4 C3 H31 108.421 no
C19 C3 H31 107.085 no
C3 C4 C5 121.82(18) yes
C3 C4 C20 117.01(17) yes
C5 C4 C20 121.13(19) yes
C4 C5 C6 125.68(18) yes
C4 C5 H51 117.159 no
C6 C5 H51 117.161 no
C1 C6 C5 109.47(16) yes
C1 C6 C24 111.30(15) yes
C5 C6 C24 112.46(17) yes
C1 C6 H61 109.303 no
C5 C6 H61 108.063 no
C24 C6 H61 106.104 no
C1 C7 O1 122.57(18) yes
C1 C7 N1 119.59(16) yes
O1 C7 N1 117.83(18) yes
C7 N1 C8 128.58(16) yes
C7 N1 C10 119.82(16) yes
C8 N1 C10 111.06(16) yes
N1 C8 O2 129.41(18) yes
N1 C8 O3 108.41(17) yes
O2 C8 O3 122.18(19) yes
C8 O3 C9 111.09(18) yes
O3 C9 C10 105.24(17) yes
O3 C9 H91 110.519 no
C10 C9 H91 110.518 no
O3 C9 H92 110.519 no
C10 C9 H92 110.518 no
H91 C9 H92 109.467 no
N1 C10 C9 100.86(18) yes
N1 C10 C11 112.14(18) yes
C9 C10 C11 114.46(19) yes
N1 C10 H101 115.212 no
C9 C10 H101 112.924 no
C11 C10 H101 101.819 no
C10 C11 C12 115.49(18) yes
C10 C11 H111 107.948 no
C12 C11 H111 107.948 no
C10 C11 H112 107.948 no
C12 C11 H112 107.948 no
H111 C11 H112 109.467 no
C11 C12 C13 121.0(2) yes
C11 C12 C17 120.8(2) yes
C13 C12 C17 118.2(2) yes
C12 C13 C14 120.8(2) yes
C12 C13 H131 119.608 no
C14 C13 H131 119.608 no
C13 C14 C15 120.4(2) yes
C13 C14 H141 119.816 no
C15 C14 H141 119.815 no
C14 C15 C16 119.3(2) yes
C14 C15 H151 120.369 no
C16 C15 H151 120.369 no
C15 C16 C17 120.6(2) yes
C15 C16 H161 119.676 no
C17 C16 H161 119.677 no
C12 C17 C16 120.7(2) yes
C12 C17 H171 119.640 no
C16 C17 H171 119.639 no
C2 C18 H181 109.467 no
C2 C18 H182 109.467 no
H181 C18 H182 109.476 no
C2 C18 H183 109.467 no
H181 C18 H183 109.476 no
H182 C18 H183 109.476 no
C3 C19 H191 109.467 no
C3 C19 H192 109.467 no
H191 C19 H192 109.475 no
C3 C19 H193 109.467 no
H191 C19 H193 109.476 no
H192 C19 H193 109.476 no
C4 C20 Si1 114.94(15) yes
C4 C20 H201 108.088 no
Si1 C20 H201 108.089 no
C4 C20 H202 108.088 no
Si1 C20 H202 108.089 no
H201 C20 H202 109.467 no
C20 Si1 C21 107.71(13) yes
C20 Si1 C22 109.61(11) yes
C21 Si1 C22 109.93(13) yes
C20 Si1 C23 110.10(11) yes
C21 Si1 C23 110.95(13) yes
C22 Si1 C23 108.52(14) yes
Si1 C21 H211 109.466 no
Si1 C21 H212 109.466 no
H211 C21 H212 109.475 no
Si1 C21 H213 109.467 no
H211 C21 H213 109.477 no
H212 C21 H213 109.477 no
Si1 C22 H221 109.467 no
Si1 C22 H222 109.467 no
H221 C22 H222 109.475 no
Si1 C22 H223 109.467 no
H221 C22 H223 109.475 no
H222 C22 H223 109.476 no
Si1 C23 H231 109.467 no
Si1 C23 H232 109.466 no
H231 C23 H232 109.476 no
Si1 C23 H233 109.467 no
H231 C23 H233 109.476 no
H232 C23 H233 109.476 no
C6 C24 C25 120.32(18) yes
C6 C24 C29 120.74(19) yes
C25 C24 C29 118.93(18) yes
C24 C25 C26 120.23(19) yes
C24 C25 H251 119.885 no
C26 C25 H251 119.885 no
C25 C26 C27 120.3(2) yes
C25 C26 H261 119.857 no
C27 C26 H261 119.856 no
C26 C27 C28 119.57(19) yes
C26 C27 H271 120.215 no
C28 C27 H271 120.214 no
C27 C28 C29 120.6(2) yes
C27 C28 H281 119.705 no
C29 C28 H281 119.706 no
C24 C29 C28 120.4(2) yes
C24 C29 H291 119.811 no
C28 C29 H291 119.810 no

loop_
_geom_bond_atom_site_label_1
_geom_bond_atom_site_label_2
_geom_bond_distance
_geom_bond_publ_flag
C1 C2 1.554(3) yes
C1 C6 1.545(3) yes
C1 C7 1.506(3) yes
C1 H11 1.000 no
C2 C3 1.539(3) yes
C2 C18 1.528(3) yes
C2 H21 1.000 no
C3 C4 1.515(3) yes
C3 C19 1.535(3) yes
C3 H31 1.000 no
C4 C5 1.334(3) yes
C4 C20 1.509(3) yes
C5 C6 1.505(3) yes
C5 H51 1.000 no
C6 C24 1.520(3) yes
C6 H61 1.000 no
C7 O1 1.216(2) yes
C7 N1 1.401(3) yes
N1 C8 1.392(3) yes
N1 C10 1.475(3) yes
C8 O2 1.193(2) yes
C8 O3 1.346(2) yes
O3 C9 1.445(3) yes
C9 C10 1.519(4) yes
C9 H91 1.000 no
C9 H92 1.000 no
C10 C11 1.535(3) yes
C10 H101 1.000 no
C11 C12 1.505(3) yes
C11 H111 1.000 no
C11 H112 1.000 no
C12 C13 1.396(3) yes
C12 C17 1.396(3) yes
C13 C14 1.390(3) yes
C13 H131 1.000 no
C14 C15 1.386(4) yes
C14 H141 1.000 no
C15 C16 1.383(4) yes
C15 H151 1.000 no
C16 C17 1.387(3) yes
C16 H161 1.000 no
C17 H171 1.000 no
C18 H181 1.000 no
C18 H182 1.000 no
C18 H183 1.000 no
C19 H191 1.000 no
C19 H192 1.000 no
C19 H193 1.000 no
C20 Si1 1.877(2) yes
C20 H201 1.000 no
C20 H202 1.000 no
Si1 C21 1.871(3) yes
Si1 C22 1.861(3) yes
Si1 C23 1.863(3) yes
C21 H211 1.000 no
C21 H212 1.000 no
C21 H213 1.000 no
C22 H221 1.000 no
C22 H222 1.000 no
C22 H223 1.000 no
C23 H231 1.000 no
C23 H232 1.000 no
C23 H233 1.000 no
C24 C25 1.394(3) yes
C24 C29 1.390(3) yes
C25 C26 1.397(3) yes
C25 H251 1.000 no
C26 C27 1.385(3) yes
C26 H261 1.000 no
C27 C28 1.377(3) yes
C27 H271 1.000 no
C28 C29 1.394(3) yes
C28 H281 1.000 no
C29 H291 1.000 no
